data_2004147
loop_
_publ_author_name
'\<Cern\'ak, J.'
'Kristian, P.'
'Bern\'at, J.'
'Lipkowski, J.'

_publ_section_title 2'-Methoxy-5'-methoxycarbonylspiro[acridine-9(10<i>H</i>),4'(5'<i>H</i>)-thiazole]
_journal_issue 11
_journal_name_full 'Acta Crystallographica Section C'
_journal_page_first 2397
_journal_page_last 2399
_journal_paper_doi 10.1107/S0108270195006925
_journal_volume 51
_journal_year 1995
_chemical_formula_moiety 'C18 H16 N2 O3 S'
_chemical_formula_sum 'C18 H16 N2 O3 S'
_chemical_formula_weight 340.396
_chemical_melting_point .184E-183
_chemical_name_common none
_chemical_name_systematic
;
 2'-Methoxy-5'-methoxycarbonylspiro[dihydroacridine-9(10H),4'-thiazoline]
;
_space_group_IT_number 14
_symmetry_cell_setting monoclinic
_symmetry_space_group_name_Hall '-P 2yn'
_symmetry_space_group_name_H-M 'P 1 21/n 1'
_audit_creation_method SHELXL
_cell_angle_alpha 90.00
_cell_angle_beta 103.770(8)
_cell_angle_gamma 90.00
_cell_formula_units_Z 4
_cell_length_a 7.7640(8)
_cell_length_b 13.784(2)
_cell_length_c 15.6920(15)
_cell_measurement_reflns_used 25
_cell_measurement_temperature 293(2)
_cell_measurement_theta_max 33.2
_cell_measurement_theta_min 22.9
_cell_volume 1631.1(3)
_computing_cell_refinement 'SDP Structure Determination Package'
_computing_data_collection 'SDP Structure Determination Package (B. A. Frenz & Associates Inc., 1985)'
_computing_data_reduction 'SDP Structure Determination Package'
_computing_molecular_graphics 'ORTEP (Johnson, 1965)'
_computing_publication_material SHELXL-93
_computing_structure_refinement SHELXL-93
_computing_structure_solution 'SHELXS-86 (Sheldrick, 1985)'
_diffrn_ambient_temperature 293(2)
_diffrn_measurement_device CAD4
_diffrn_measurement_method \w-2\q
_diffrn_radiation_monochromator graphite
_diffrn_radiation_source 'fine-focus sealed tube'
_diffrn_radiation_type CuK\a
_diffrn_radiation_wavelength 1.54178
_diffrn_reflns_av_R_equivalents 0.0416
_diffrn_reflns_av_sigmaI/netI 0.0278
_diffrn_reflns_limit_h_max 9
_diffrn_reflns_limit_h_min -9
_diffrn_reflns_limit_k_max 17
_diffrn_reflns_limit_k_min 0
_diffrn_reflns_limit_l_max 19
_diffrn_reflns_limit_l_min 0
_diffrn_reflns_number 3524
_diffrn_reflns_theta_max 76.43
_diffrn_reflns_theta_min 4.32
_diffrn_standards_decay_% 1.3
_diffrn_standards_interval_count 85
_diffrn_standards_interval_time 3600
_diffrn_standards_number 3
_exptl_absorpt_coefficient_mu 1.879
_exptl_absorpt_correction_type none
_exptl_crystal_colour yellow
_exptl_crystal_density_diffrn 1.3862
_exptl_crystal_density_meas 1.38
_exptl_crystal_density_method 'flotation in n-hexane/tetrachloromethane mixture'
_exptl_crystal_description paralellepiped
_exptl_crystal_F_000 712.0
_exptl_crystal_size_max 0.32
_exptl_crystal_size_mid 0.21
_exptl_crystal_size_min 0.13
_refine_diff_density_max 0.382
_refine_diff_density_min -0.443
_refine_ls_extinction_coef 0.0025(5)
_refine_ls_extinction_method 'SHELXL93 (Sheldrick, 1993)'
_refine_ls_goodness_of_fit_all 1.070
_refine_ls_goodness_of_fit_obs 1.104
_refine_ls_hydrogen_treatment refxyz
_refine_ls_matrix_type full
_refine_ls_number_parameters 266
_refine_ls_number_reflns 3399
_refine_ls_number_restraints 0
_refine_ls_restrained_S_all 1.120
_refine_ls_restrained_S_obs 1.104
_refine_ls_R_factor_all 0.0663
_refine_ls_R_factor_obs 0.0538
_refine_ls_shift/esd_max -0.005
_refine_ls_shift/esd_mean 0.001
_refine_ls_structure_factor_coef Fsqd
_refine_ls_weighting_details 'w = 1/[\s^2^(Fo^2^)+(0.0898P)^2^+0.4401P] where P=(Fo^2^+2Fc^2^)/3'
_refine_ls_weighting_scheme calc
_refine_ls_wR_factor_all 0.1628
_refine_ls_wR_factor_obs 0.1445
_reflns_number_observed 2793
_reflns_number_total 3404
_reflns_observed_criterion >2\s(I)
_cod_data_source_file ka1131.cif
_cod_data_source_block spiro
_cod_depositor_comments
;
The following automatic conversions were performed:

'_refine_ls_weighting_scheme' value 'calc w =
1/[\s^2^(Fo^2^)+(0.0898P)^2^+0.4401P] where P=(Fo^2^+2Fc^2^)/3' was
changed to 'calc'. New tag '_refine_ls_weighting_details' was
created. The value of the new tag was set to 'w =
1/[\s^2^(Fo^2^)+(0.0898P)^2^+0.4401P] where P=(Fo^2^+2Fc^2^)/3'.

Automatic conversion script
Id: cif_fix_values 3143 2015-03-26 13:38:13Z robertas 
;
_cod_original_sg_symbol_H-M 'P 21/n'
_cod_database_code 2004147

loop_
_symmetry_equiv_pos_as_xyz
'x, y, z'
'-x+1/2, y+1/2, -z+1/2'
'-x, -y, -z'
'x-1/2, -y-1/2, z-1/2'

loop_
_atom_site_aniso_label
_atom_site_aniso_U_11
_atom_site_aniso_U_22
_atom_site_aniso_U_33
_atom_site_aniso_U_12
_atom_site_aniso_U_13
_atom_site_aniso_U_23
S 0.0623(4) 0.0504(4) 0.0578(4) -0.0108(3) 0.0060(3) -0.0190(3)
O1 0.0516(10) 0.0798(12) 0.0359(8) 0.0068(9) 0.0033(7) 0.0076(8)
O2 0.0449(9) 0.0728(11) 0.0369(8) 0.0005(8) 0.0107(7) 0.0006(7)
O3 0.0714(12) 0.0773(13) 0.0417(9) 0.0049(10) 0.0113(8) -0.0245(8)
N1 0.0464(10) 0.0490(10) 0.0313(8) 0.0003(8) 0.0088(7) -0.0068(7)
N2 0.0509(11) 0.0563(11) 0.0280(8) 0.0012(8) 0.0083(7) 0.0011(8)
C1 0.0456(11) 0.0436(11) 0.0338(9) -0.0057(9) 0.0039(8) 0.0015(8)
C2 0.0380(10) 0.0395(10) 0.0280(9) -0.0014(8) 0.0038(7) -0.0028(7)
C3 0.0510(12) 0.0527(13) 0.0364(11) 0.0032(10) 0.0057(9) -0.0127(9)
C4 0.0344(9) 0.0388(10) 0.0319(9) -0.0026(7) 0.0051(7) -0.0039(7)
C5 0.0332(9) 0.0451(11) 0.0327(9) -0.0033(8) 0.0061(7) -0.0041(8)
C6 0.0394(10) 0.0419(11) 0.0364(10) -0.0057(8) 0.0033(8) 0.0022(8)
C7 0.0408(10) 0.0378(10) 0.0367(10) -0.0015(8) -0.0004(8) -0.0030(8)
C8 0.0565(14) 0.0500(13) 0.0525(14) 0.0106(11) 0.0018(11) -0.0107(11)
C9 0.060(2) 0.055(2) 0.075(2) 0.0168(13) -0.0060(14) -0.0103(13)
C10 0.0576(15) 0.0516(14) 0.065(2) 0.0044(11) -0.0121(13) 0.0064(12)
C11 0.0513(13) 0.0557(14) 0.0430(12) -0.0048(11) -0.0023(10) 0.0077(10)
C12 0.0529(13) 0.0449(12) 0.0355(10) -0.0012(9) 0.0035(9) -0.0008(9)
C13 0.067(2) 0.0428(12) 0.0526(13) 0.0040(11) 0.0019(12) 0.0021(11)
C14 0.0594(14) 0.0488(13) 0.0563(14) 0.0070(11) 0.0046(11) -0.0167(11)
C15 0.0469(12) 0.0565(14) 0.0405(11) 0.0009(10) 0.0075(9) -0.0159(10)
C16 0.0389(10) 0.0546(13) 0.0339(10) -0.0099(9) 0.0068(8) 0.0009(9)
C17 0.0520(15) 0.083(2) 0.062(2) 0.0075(14) 0.0176(13) -0.0037(15)
C18 0.067(2) 0.119(3) 0.052(2) 0.007(2) 0.0262(14) -0.013(2)

loop_
_atom_site_label
_atom_site_occupancy
_atom_site_fract_x
_atom_site_fract_y
_atom_site_fract_z
_atom_site_U_iso_or_equiv
_atom_site_thermal_displace_type
_atom_site_calc_flag
_atom_site_type_symbol
S 1 .19655(9) .09446(5) -.00800(4) .0582(2) Uani d S
O1 1 -.0379(2) .26980(15) -.01456(10) .0569(5) Uani d O
O2 1 -.0209(2) .26736(14) .12977(10) .0514(4) Uani d O
O3 1 .3876(3) .1541(2) -0.11433(11) .0639(5) Uani d O
N1 1 .4265(2) .23850(14) .01637(11) .0423(4) Uani d N
N2 1 .4168(3) .2674(2) .28005(12) .0452(4) Uani d N
H2 1 .445(4) .282(2) .337(2) .054 Uiso d H
C1 1 .1894(3) .1748(2) .08190(14) .0419(5) Uani d C
H1 1 .182(4) .139(2) .1319(18) .050 Uiso d H
C2 1 .3739(3) .23340(15) .09963(12) .0358(4) Uani d C
C3 1 .3546(3) .1730(2) -.03660(14) .0475(5) Uani d C
C4 1 .3520(3) .33405(15) .13419(12) .0355(4) Uani d C
C5 1 .3649(3) .3461(2) .22399(13) .0373(4) Uani d C
C6 1 .5217(3) .1956(2) .25638(13) .0402(5) Uani d C
C7 1 .5119(3) .1779(2) .16755(13) .0400(5) Uani d C
C8 1 .6224(3) .1082(2) .1453(2) .0549(6) Uani d C
H8 1 .611(4) .099(2) .078(2) .066 Uiso d H
C9 1 .7382(4) .0561(2) .2098(2) .0669(8) Uani d C
H9 1 .816(5) .013(3) .194(2) .080 Uiso d H
C10 1 .7447(4) .0725(2) .2972(2) .0626(7) Uani d C
H10 1 .825(4) .035(2) .343(2) .075 Uiso d H
C11 1 .6367(3) .1414(2) .3206(2) .0523(6) Uani d C
H11 1 .646(4) .154(2) .380(2) .063 Uiso d H
C12 1 .3073(3) .4139(2) .07869(14) .0456(5) Uani d C
H12 1 .309(4) .4053(19) .0199(19) .055 Uiso d H
C13 1 .2703(4) .5028(2) .1106(2) .0564(6) Uani d C
H13 1 .245(4) .555(2) .070(2) .068 Uiso d H
C14 1 .2782(4) .5126(2) .1991(2) .0564(6) Uani d C
H14 1 .257(4) .575(2) .224(2) .068 Uiso d H
C15 1 .3250(3) .4360(2) .25545(15) .0485(5) Uani d C
H15 1 .336(4) .442(2) .3208(19) .058 Uiso d H
C16 1 .0302(3) .2415(2) .05845(13) .0428(5) Uani d C
C17 1 -0.1551(4) .3420(3) .1187(2) .0652(7) Uani d C
H17A 1 -0.188(5) .344(3) .171(3) .098 Uiso d H
H17B 1 -0.262(5) .323(3) .065(3) .098 Uiso d H
H17C 1 -0.106(6) .404(3) .102(3) .098 Uiso d H
C18 1 .5320(5) .2087(3) -0.1350(2) .0771(10) Uani d C
H18A 1 .555(6) .178(3) -0.192(3) .116 Uiso d H
H18B 1 .641(6) .189(3) -.082(3) .116 Uiso d H
H18C 1 .483(6) .282(3) -0.147(3) .116 Uiso d H

loop_
_atom_type_symbol
_atom_type_description
_atom_type_scat_dispersion_real
_atom_type_scat_dispersion_imag
_atom_type_scat_source
C C 0.0181 0.0091 'International Tables Vol C Tables 4.2.6.8 and 6.1.1.4'
H H 0.0000 0.0000 'International Tables Vol C Tables 4.2.6.8 and 6.1.1.4'
N N 0.0311 0.0180 'International Tables Vol C Tables 4.2.6.8 and 6.1.1.4'
O O 0.0492 0.0322 'International Tables Vol C Tables 4.2.6.8 and 6.1.1.4'
S S 0.3331 0.5567 'International Tables Vol C Tables 4.2.6.8 and 6.1.1.4'

loop_
_geom_angle_atom_site_label_1
_geom_angle_atom_site_label_2
_geom_angle_atom_site_label_3
_geom_angle
_geom_angle_publ_flag
C3 S C1 88.59(10) y
C16 O2 C17 116.3(2) ?
C3 O3 C18 115.5(2) ?
C3 N1 C2 112.3(2) y
C6 N2 C5 119.1(2) y
C6 N2 H2 114.1(18) ?
C5 N2 H2 115.0(18) ?
C16 C1 C2 112.3(2) ?
C16 C1 S 110.98(15) ?
C2 C1 S 104.55(14) y
C16 C1 H1 108.3(16) ?
C2 C1 H1 110.5(17) ?
S C1 H1 110.2(16) ?
N1 C2 C4 110.8(2) y
N1 C2 C7 110.5(2) y
C4 C2 C7 109.3(2) y
N1 C2 C1 107.3(2) y
C4 C2 C1 110.5(2) y
C7 C2 C1 108.5(2) y
N1 C3 O3 126.2(2) ?
N1 C3 S 119.6(2) y
O3 C3 S 114.1(2) ?
C12 C4 C5 118.9(2) ?
C12 C4 C2 122.1(2) ?
C5 C4 C2 118.8(2) y
N2 C5 C15 121.5(2) ?
N2 C5 C4 118.9(2) y
C15 C5 C4 119.5(2) ?
N2 C6 C11 120.3(2) ?
N2 C6 C7 119.7(2) y
C11 C6 C7 120.0(2) ?
C8 C7 C6 118.8(2) ?
C8 C7 C2 123.1(2) ?
C6 C7 C2 118.1(2) y
C9 C8 C7 120.6(2) ?
C9 C8 H8 124.0(16) ?
C7 C8 H8 115.4(16) ?
C10 C9 C8 120.3(3) ?
C10 C9 H9 120.(2) ?
C8 C9 H9 120.(2) ?
C11 C10 C9 119.9(2) ?
C11 C10 H10 119.5(19) ?
C9 C10 H10 120.6(19) ?
C10 C11 C6 120.3(2) ?
C10 C11 H11 119.2(19) ?
C6 C11 H11 120.4(19) ?
C13 C12 C4 121.1(2) ?
C13 C12 H12 121.6(17) ?
C4 C12 H12 117.2(17) ?
C12 C13 C14 119.2(2) ?
C12 C13 H13 117.3(18) ?
C14 C13 H13 123.4(18) ?
C15 C14 C13 120.9(2) ?
C15 C14 H14 117.7(18) ?
C13 C14 H14 121.3(18) ?
C14 C15 C5 120.2(2) ?
C14 C15 H15 122.2(16) ?
C5 C15 H15 117.6(16) ?
O1 C16 O2 124.4(2) y
O1 C16 C1 125.1(2) y
O2 C16 C1 110.5(2) y
O2 C17 H17A 105.(3) ?
O2 C17 H17B 109.(2) ?
H17A C17 H17B 112.(3) ?
O2 C17 H17C 109.(2) ?
H17A C17 H17C 114.(3) ?
H17B C17 H17C 107.(3) ?
O3 C18 H18A 106.(2) ?
O3 C18 H18B 102.(2) ?
H18A C18 H18B 108.(3) ?
O3 C18 H18C 105.(2) ?
H18A C18 H18C 112.(3) ?
H18B C18 H18C 123.(3) ?

loop_
_geom_bond_atom_site_label_1
_geom_bond_atom_site_label_2
_geom_bond_distance
_geom_bond_publ_flag
S C3 1.772(3) y
S C1 1.805(2) y
O1 C16 1.206(3) y
O2 C16 1.322(3) y
O2 C17 1.445(3) y
O3 C3 1.330(3) y
O3 C18 1.450(4) y
N1 C3 1.264(3) y
N1 C2 1.461(3) y
N2 C6 1.387(3) y
N2 C5 1.394(3) y
N2 H2 0.88(3) ?
C1 C16 1.514(3) y
C1 C2 1.610(3) y
C1 H1 0.94(3) ?
C2 C4 1.514(3) y
C2 C7 1.525(3) y
C4 C12 1.395(3) y
C4 C5 1.399(3) y
C5 C15 1.396(3) ?
C6 C11 1.394(3) ?
C6 C7 1.399(3) y
C7 C8 1.386(3) ?
C8 C9 1.384(4) ?
C8 H8 1.05(3) ?
C9 C10 1.379(4) ?
C9 H9 0.92(4) ?
C10 C11 1.373(4) ?
C10 H10 0.98(3) ?
C11 H11 0.93(3) ?
C12 C13 1.379(3) ?
C12 H12 0.93(3) ?
C13 C14 1.383(4) ?
C13 H13 0.95(3) ?
C14 C15 1.370(4) ?
C14 H14 0.98(3) ?
C15 H15 1.01(3) ?
C17 H17A 0.91(4) ?
C17 H17B 1.07(4) ?
C17 H17C 0.99(4) ?
C18 H18A 1.04(4) ?
C18 H18B 1.07(5) ?
C18 H18C 1.08(4) ?

loop_
_geom_torsion_atom_site_label_1
_geom_torsion_atom_site_label_2
_geom_torsion_atom_site_label_3
_geom_torsion_atom_site_label_4
_geom_torsion
C3 S C1 C16 99.3(2)
C3 S C1 C2 -21.94(15)
C3 N1 C2 C4 -142.5(2)
C3 N1 C2 C7 96.3(2)
C3 N1 C2 C1 -21.8(2)
C16 C1 C2 N1 -91.8(2)
S C1 C2 N1 28.6(2)
C16 C1 C2 C4 29.1(2)
S C1 C2 C4 149.53(14)
C16 C1 C2 C7 148.9(2)
S C1 C2 C7 -90.7(2)
C2 N1 C3 O3 -174.1(2)
C2 N1 C3 S 4.5(3)
C18 O3 C3 N1 6.2(4)
C18 O3 C3 S -172.5(2)
C1 S C3 N1 12.3(2)
C1 S C3 O3 -168.9(2)
N1 C2 C4 C12 27.1(3)
C7 C2 C4 C12 149.1(2)
C1 C2 C4 C12 -91.6(2)
N1 C2 C4 C5 -157.4(2)
C7 C2 C4 C5 -35.5(2)
C1 C2 C4 C5 83.8(2)
C6 N2 C5 C15 -153.7(2)
C6 N2 C5 C4 26.6(3)
C12 C4 C5 N2 -177.3(2)
C2 C4 C5 N2 7.0(3)
C12 C4 C5 C15 3.0(3)
C2 C4 C5 C15 -172.7(2)
C5 N2 C6 C11 152.1(2)
C5 N2 C6 C7 -27.7(3)
N2 C6 C7 C8 177.7(2)
C11 C6 C7 C8 -2.2(3)
N2 C6 C7 C2 -4.9(3)
C11 C6 C7 C2 175.3(2)
N1 C2 C7 C8 -26.2(3)
C4 C2 C7 C8 -148.4(2)
C1 C2 C7 C8 91.1(3)
N1 C2 C7 C6 156.4(2)
C4 C2 C7 C6 34.3(3)
C1 C2 C7 C6 -86.3(2)
C6 C7 C8 C9 1.1(4)
C2 C7 C8 C9 -176.2(2)
C7 C8 C9 C10 0.2(5)
C8 C9 C10 C11 -0.4(5)
C9 C10 C11 C6 -0.7(4)
N2 C6 C11 C10 -177.8(2)
C7 C6 C11 C10 2.0(4)
C5 C4 C12 C13 -2.2(3)
C2 C4 C12 C13 173.3(2)
C4 C12 C13 C14 0.2(4)
C12 C13 C14 C15 1.1(4)
C13 C14 C15 C5 -0.3(4)
N2 C5 C15 C14 178.5(2)
C4 C5 C15 C14 -1.8(3)
C17 O2 C16 O1 -6.6(4)
C17 O2 C16 C1 171.3(2)
C2 C1 C16 O1 86.6(3)
S C1 C16 O1 -30.0(3)
C2 C1 C16 O2 -91.3(2)
S C1 C16 O2 152.1(2)

loop_
_cod_related_entry_id
_cod_related_entry_database
_cod_related_entry_code
1 ChemSpider 354350
